data_4322447
loop_
_publ_author_name
'Charles R. Cornman'
'Katherine M. Geiser-Bush'
'Jeff W. Kampf'

_publ_section_title
;
 Vanadium(V) Complexes of 2,2'-Thiobis(4-methyl-6-tert-butylphenol)
 (H2mbp2S) and 2,2'-Sulfinylbis(4-methyl-6-tert-butylphenol) (H2mbp2SO)
;
_journal_name_full 'Inorganic Chemistry'
_journal_page_first 4303
_journal_page_last 4308
_journal_paper_doi 10.1021/ic9900253
_journal_volume 38
_journal_year 1999
_chemical_formula_sum 'C50 H70 O7 S2 V'
_chemical_formula_weight 898.12
_chemical_name_systematic
; 
 ? 
;
_space_group_IT_number 2
_symmetry_cell_setting triclinic
_symmetry_space_group_name_Hall '-P 1'
_symmetry_space_group_name_H-M 'P -1'
_atom_sites_solution_hydrogens geom
_atom_sites_solution_primary direct
_atom_sites_solution_secondary difmap
_audit_creation_method SHELXL
_cell_angle_alpha 79.1460(10)
_cell_angle_beta 86.5840(10)
_cell_angle_gamma 82.7570(10)
_cell_formula_units_Z 2
_cell_length_a 9.1567(5)
_cell_length_b 13.9314(8)
_cell_length_c 19.7196(11)
_cell_measurement_reflns_used 5058
_cell_measurement_temperature 158(2)
_cell_measurement_theta_max 26.62
_cell_measurement_theta_min 1.05
_cell_volume 2449.2(2)
_computing_cell_refinement 'Siemens SAINT'
_computing_data_collection 'Siemens SMART'
_computing_data_reduction 'Siemens SAINT'
_computing_molecular_graphics 'Siemens SHELXTL'
_computing_publication_material 'Siemens SHELXTL'
_computing_structure_refinement 'Siemens SHELXTL'
_computing_structure_solution 'Siemens SHELXTL'
_diffrn_ambient_temperature 158(2)
_diffrn_measurement_device 'Siemens SMART-CCD'
_diffrn_measurement_method '\w scans'
_diffrn_radiation_monochromator graphite
_diffrn_radiation_source 'normal-focus sealed tube'
_diffrn_radiation_type MoK\a
_diffrn_radiation_wavelength 0.71073
_diffrn_reflns_av_R_equivalents 0.1702
_diffrn_reflns_av_sigmaI/netI 0.2698
_diffrn_reflns_limit_h_max 11
_diffrn_reflns_limit_h_min -11
_diffrn_reflns_limit_k_max 17
_diffrn_reflns_limit_k_min -17
_diffrn_reflns_limit_l_max 24
_diffrn_reflns_limit_l_min -24
_diffrn_reflns_number 25069
_diffrn_reflns_theta_max 26.62
_diffrn_reflns_theta_min 1.05
_exptl_absorpt_coefficient_mu 0.336
_exptl_absorpt_correction_type none
_exptl_crystal_colour needle
_exptl_crystal_density_diffrn 1.218
_exptl_crystal_description green
_exptl_crystal_F_000 962
_exptl_crystal_size_max 0.02
_exptl_crystal_size_mid 0.08
_exptl_crystal_size_min 0.36
_refine_diff_density_max 0.802
_refine_diff_density_min -0.552
_refine_diff_density_rms 0.128
_refine_ls_extinction_coef 0.0032(12)
_refine_ls_extinction_expression Fc^*^=kFc[1+0.001xFc^2^\l^3^/sin(2\q)]^-1/4^
_refine_ls_extinction_method SHELXL
_refine_ls_goodness_of_fit_all 1.068
_refine_ls_goodness_of_fit_obs 1.385
_refine_ls_matrix_type full
_refine_ls_number_parameters 532
_refine_ls_number_reflns 9766
_refine_ls_number_restraints 0
_refine_ls_restrained_S_all 1.068
_refine_ls_restrained_S_obs 1.385
_refine_ls_R_factor_all 0.2769
_refine_ls_R_factor_obs 0.1448
_refine_ls_shift/esd_max -0.114
_refine_ls_shift/esd_mean 0.002
_refine_ls_structure_factor_coef Fsqd
_refine_ls_weighting_details 'w=1/[\s^2^(Fo^2^)+(0.1252P)^2^+11.8720P] where P=(Fo^2^+2Fc^2^)/3'
_refine_ls_weighting_scheme calc
_refine_ls_wR_factor_all 0.3687
_refine_ls_wR_factor_obs 0.3081
_reflns_number_observed 4209
_reflns_number_total 9891
_reflns_observed_criterion >2sigma(I)
_cod_data_source_file ic9900253_3.cif
_cod_data_source_block Complex3
_cod_depositor_comments
;
The following automatic conversions were performed:

'_refine_ls_weighting_scheme' value 'calc
w=1/[\s^2^(Fo^2^)+(0.1252P)^2^+11.8720P] where P=(Fo^2^+2Fc^2^)/3'
was changed to 'calc'. New tag '_refine_ls_weighting_details' was
created. The value of the new tag was set to
'w=1/[\s^2^(Fo^2^)+(0.1252P)^2^+11.8720P] where P=(Fo^2^+2Fc^2^)/3'.

Automatic conversion script
Id: cif_fix_values 3143 2015-03-26 13:38:13Z robertas 
;
_cod_database_code 4322447

loop_
_symmetry_equiv_pos_as_xyz
'x, y, z'
'-x, -y, -z'

loop_
_atom_site_aniso_label
_atom_site_aniso_U_11
_atom_site_aniso_U_22
_atom_site_aniso_U_33
_atom_site_aniso_U_23
_atom_site_aniso_U_13
_atom_site_aniso_U_12
V1 0.0212(9) 0.0287(10) 0.0353(11) -0.0049(8) -0.0092(8) -0.0104(7)
S1 0.0292(14) 0.036(2) 0.034(2) -0.0069(12) -0.0087(12) -0.0007(12)
S2 0.0279(14) 0.0257(14) 0.034(2) -0.0045(11) -0.0048(11) -0.0125(11)
O1 0.041(4) 0.024(4) 0.040(4) -0.003(3) -0.008(3) -0.018(3)
O2 0.033(4) 0.033(4) 0.026(4) 0.002(3) -0.008(3) -0.012(3)
O3 0.017(3) 0.037(4) 0.036(4) -0.004(3) -0.010(3) -0.010(3)
O4 0.026(4) 0.037(4) 0.043(5) -0.001(3) -0.003(3) -0.012(3)
O5 0.027(4) 0.025(4) 0.037(4) 0.000(3) -0.012(3) -0.009(3)
O6 0.042(4) 0.037(4) 0.037(5) -0.006(4) -0.004(3) -0.016(3)
O7 0.028(4) 0.037(4) 0.034(4) -0.005(3) -0.015(3) -0.013(3)
C1 0.027(6) 0.029(6) 0.045(7) -0.012(5) -0.003(5) -0.023(5)
C2 0.035(6) 0.038(7) 0.039(7) 0.005(5) -0.008(5) -0.015(5)
C3 0.039(7) 0.036(7) 0.038(7) -0.003(5) -0.016(5) -0.015(5)
C4 0.033(6) 0.059(8) 0.034(7) -0.010(6) -0.008(5) -0.028(6)
C5 0.027(6) 0.034(6) 0.037(7) 0.002(5) -0.006(5) -0.018(5)
C6 0.032(6) 0.043(7) 0.038(7) -0.022(5) -0.013(5) -0.011(5)
C7 0.039(7) 0.029(6) 0.050(7) 0.003(5) -0.004(5) -0.003(5)
C8 0.071(10) 0.043(8) 0.068(9) -0.007(7) -0.017(7) 0.005(7)
C9 0.046(8) 0.047(8) 0.073(9) -0.023(7) -0.003(7) -0.010(6)
C10 0.035(7) 0.063(9) 0.079(10) -0.034(8) -0.008(7) -0.001(6)
C11 0.045(7) 0.049(8) 0.061(9) -0.005(7) -0.005(6) -0.018(6)
C12 0.035(6) 0.022(6) 0.028(6) -0.010(4) -0.013(5) 0.003(4)
C13 0.044(7) 0.042(7) 0.019(6) 0.001(5) -0.004(5) -0.023(5)
C14 0.067(9) 0.037(7) 0.044(7) -0.013(6) 0.020(6) -0.014(6)
C15 0.076(10) 0.037(8) 0.061(9) -0.014(7) 0.000(8) -0.010(7)
C16 0.049(8) 0.039(7) 0.049(8) -0.006(6) 0.002(6) 0.007(6)
C17 0.035(6) 0.015(5) 0.023(5) 0.009(4) -0.015(4) 0.008(4)
C18 0.036(6) 0.059(8) 0.035(7) -0.016(6) -0.010(5) -0.018(6)
C19 0.047(8) 0.066(9) 0.075(10) -0.018(8) -0.008(7) -0.028(7)
C20 0.043(8) 0.114(13) 0.045(8) -0.012(8) 0.001(6) -0.026(8)
C21 0.045(7) 0.048(8) 0.077(9) -0.020(7) 0.025(7) -0.027(6)
C22 0.100(12) 0.043(9) 0.099(12) -0.028(8) 0.043(10) -0.025(8)
C23 0.022(5) 0.028(6) 0.027(6) -0.003(4) -0.009(4) -0.013(4)
C24 0.022(5) 0.029(5) 0.034(5) -0.005(4) -0.012(4) -0.015(4)
C25 0.018(5) 0.043(7) 0.032(6) -0.005(5) -0.002(4) -0.016(4)
C26 0.022(5) 0.032(6) 0.043(7) -0.013(5) -0.007(5) -0.005(4)
C27 0.029(6) 0.029(6) 0.021(5) -0.004(4) -0.006(4) -0.008(4)
C28 0.026(5) 0.037(6) 0.026(6) -0.002(5) -0.006(4) -0.014(5)
C29 0.030(6) 0.030(6) 0.042(7) -0.007(5) -0.004(5) -0.015(5)
C30 0.038(7) 0.034(7) 0.072(9) 0.000(6) -0.016(6) -0.026(5)
C31 0.044(7) 0.026(6) 0.063(8) -0.004(6) -0.001(6) -0.017(5)
C32 0.049(7) 0.043(7) 0.047(8) 0.004(6) -0.012(6) -0.012(6)
C33 0.024(5) 0.031(6) 0.043(7) 0.000(5) -0.011(5) -0.007(4)
C34 0.024(5) 0.036(6) 0.027(6) 0.000(5) -0.012(4) -0.012(5)
C35 0.023(5) 0.030(6) 0.033(6) 0.004(5) -0.007(4) -0.014(4)
C36 0.040(6) 0.022(6) 0.040(7) 0.005(5) -0.011(5) -0.007(5)
C37 0.030(6) 0.049(8) 0.038(7) 0.003(6) -0.019(5) -0.011(5)
C38 0.025(5) 0.043(7) 0.030(6) -0.005(5) -0.007(5) -0.010(5)
C39 0.015(5) 0.029(6) 0.028(6) 0.000(4) -0.001(4) -0.009(4)
C40 0.042(7) 0.037(7) 0.030(6) 0.001(5) -0.017(5) -0.012(5)
C41 0.039(7) 0.048(8) 0.052(8) -0.016(6) -0.009(6) 0.006(6)
C42 0.132(14) 0.031(7) 0.045(8) -0.002(6) -0.016(8) -0.013(8)
C43 0.046(7) 0.057(8) 0.041(7) -0.016(6) -0.020(6) -0.012(6)
C44 0.057(8) 0.042(7) 0.027(6) 0.019(5) -0.020(5) -0.021(6)

loop_
_atom_site_label
_atom_site_type_symbol
_atom_site_fract_x
_atom_site_fract_y
_atom_site_fract_z
_atom_site_U_iso_or_equiv
_atom_site_thermal_displace_type
_atom_site_occupancy
_atom_site_calc_flag
_atom_site_refinement_flags
_atom_site_disorder_group
V1 V 0.5092(2) 0.00218(13) 0.79346(9) 0.0276(5) Uani 1 d . .
S1 S 0.7366(3) -0.1081(2) 0.69341(14) 0.0330(7) Uani 1 d . .
S2 S 0.5995(3) -0.1087(2) 0.94189(13) 0.0285(6) Uani 1 d . .
O1 O 0.3653(8) 0.0583(5) 0.8211(3) 0.034(2) Uani 1 d U .
O2 O 0.5326(7) 0.0878(5) 0.7107(3) 0.031(2) Uani 1 d . .
O3 O 0.4267(7) -0.0860(5) 0.7513(3) 0.029(2) Uani 1 d . .
O4 O 0.7241(7) -0.0747(5) 0.7624(4) 0.035(2) Uani 1 d . .
O5 O 0.6337(7) 0.0573(5) 0.8448(3) 0.030(2) Uani 1 d . .
O6 O 0.7190(8) -0.2804(5) 0.8703(4) 0.038(2) Uani 1 d . .
O7 O 0.5299(7) -0.1166(5) 0.8728(3) 0.032(2) Uani 1 d . .
C1 C 0.5751(11) 0.0770(7) 0.6469(6) 0.031(3) Uani 1 d . .
C2 C 0.5250(12) 0.1545(8) 0.5904(6) 0.038(3) Uani 1 d . .
C3 C 0.5696(12) 0.1410(8) 0.5252(6) 0.037(3) Uani 1 d . .
H3 H 0.5362(12) 0.1915(8) 0.4880(6) 0.019(9) Uiso 1 calc R .
C4 C 0.6597(12) 0.0597(9) 0.5081(6) 0.040(3) Uani 1 d . .
C5 C 0.7082(11) -0.0128(8) 0.5627(5) 0.032(3) Uani 1 d . .
H5 H 0.7741(11) -0.0678(8) 0.5538(5) 0.019(9) Uiso 1 calc R .
C6 C 0.6624(11) -0.0066(8) 0.6300(5) 0.034(3) Uani 1 d . .
C7 C 0.4260(12) 0.2443(8) 0.6053(6) 0.041(3) Uani 1 d . .
C8 C 0.3878(15) 0.3175(9) 0.5384(7) 0.061(4) Uani 1 d . .
H8A H 0.3340(69) 0.3781(22) 0.5499(7) 0.065(6) Uiso 1 calc R .
H8B H 0.3264(64) 0.2883(22) 0.5106(18) 0.065(6) Uiso 1 calc R .
H8C H 0.4788(15) 0.3328(40) 0.5120(19) 0.065(6) Uiso 1 calc R .
C9 C 0.5019(13) 0.3000(9) 0.6517(7) 0.053(3) Uani 1 d . .
H9A H 0.4372(35) 0.3593(28) 0.6587(30) 0.065(6) Uiso 1 calc R .
H9B H 0.5950(39) 0.3189(45) 0.6292(18) 0.065(6) Uiso 1 calc R .
H9C H 0.5214(69) 0.2573(20) 0.6964(14) 0.065(6) Uiso 1 calc R .
C10 C 0.2820(12) 0.2163(10) 0.6420(7) 0.056(4) Uani 1 d . .
H10A H 0.2363(41) 0.1755(44) 0.6159(21) 0.065(6) Uiso 1 calc R .
H10B H 0.2151(32) 0.2762(10) 0.6451(33) 0.065(6) Uiso 1 calc R .
H10C H 0.3020(16) 0.1794(46) 0.6886(15) 0.065(6) Uiso 1 calc R .
C11 C 0.7053(13) 0.0506(9) 0.4349(6) 0.051(3) Uani 1 d . .
H11A H 0.7123(76) 0.1162(10) 0.4072(10) 0.065(6) Uiso 1 calc R .
H11B H 0.6321(42) 0.0188(48) 0.4156(13) 0.065(6) Uiso 1 calc R .
H11C H 0.8015(38) 0.0108(44) 0.4342(7) 0.065(6) Uiso 1 calc R .
C12 C 0.4627(11) -0.1691(7) 0.7270(5) 0.028(2) Uani 1 d . .
C13 C 0.3562(12) -0.2398(8) 0.7304(5) 0.034(3) Uani 1 d . .
C14 C 0.4046(14) -0.3200(9) 0.7030(6) 0.049(3) Uani 1 d . .
H14 H 0.3345(14) -0.3650(9) 0.7037(6) 0.019(9) Uiso 1 calc R .
C15 C 0.5401(16) -0.3462(9) 0.6742(7) 0.057(4) Uani 1 d . .
C16 C 0.6434(14) -0.2760(8) 0.6699(6) 0.047(3) Uani 1 d . .
H16 H 0.7393(14) -0.2876(8) 0.6498(6) 0.019(9) Uiso 1 calc R .
C17 C 0.5996(11) -0.1902(7) 0.6960(5) 0.026(2) Uani 1 d . .
C18 C 0.2015(12) -0.2249(9) 0.7650(6) 0.041(3) Uani 1 d . .
C19 C 0.0975(14) -0.2888(10) 0.7443(7) 0.060(4) Uani 1 d . .
H19A H -0.0002(23) -0.2747(37) 0.7658(30) 0.065(6) Uiso 1 calc R .
H19B H 0.1344(41) -0.3582(10) 0.7596(31) 0.065(6) Uiso 1 calc R .
H19C H 0.0905(60) -0.2751(37) 0.6939(8) 0.065(6) Uiso 1 calc R .
C20 C 0.2235(14) -0.2560(12) 0.8428(6) 0.066(4) Uani 1 d . .
H20A H 0.2675(72) -0.3247(19) 0.8528(8) 0.065(6) Uiso 1 calc R .
H20B H 0.1281(17) -0.2491(51) 0.8677(6) 0.065(6) Uiso 1 calc R .
H20C H 0.2890(63) -0.2140(35) 0.8576(9) 0.065(6) Uiso 1 calc R .
C21 C 0.1283(13) -0.1190(9) 0.7501(7) 0.055(4) Uani 1 d . .
H21A H 0.0344(39) -0.1138(14) 0.7765(30) 0.065(6) Uiso 1 calc R .
H21B H 0.1105(71) -0.0995(19) 0.7007(10) 0.065(6) Uiso 1 calc R .
H21C H 0.1930(37) -0.0754(11) 0.7637(34) 0.065(6) Uiso 1 calc R .
C22 C 0.5819(18) -0.4392(9) 0.6469(8) 0.079(5) Uani 1 d . .
H22A H 0.6894(18) -0.4543(29) 0.6456(34) 0.065(6) Uiso 1 calc R .
H22B H 0.5460(67) -0.4311(20) 0.6001(16) 0.065(6) Uiso 1 calc R .
H22C H 0.5379(67) -0.4932(14) 0.6770(22) 0.065(6) Uiso 1 calc R .
C23 C 0.7658(10) 0.0211(7) 0.8712(5) 0.025(2) Uani 1 d . .
C24 C 0.8937(10) 0.0707(7) 0.8548(5) 0.027(2) Uani 1 d U .
C25 C 1.0211(10) 0.0235(8) 0.8891(5) 0.030(2) Uani 1 d . .
H25 H 1.1074(10) 0.0560(8) 0.8806(5) 0.019(9) Uiso 1 calc R .
C26 C 1.0312(10) -0.0665(8) 0.9342(5) 0.031(2) Uani 1 d . .
C27 C 0.9053(10) -0.1135(7) 0.9498(5) 0.026(2) Uani 1 d . .
H27 H 0.9065(10) -0.1744(7) 0.9811(5) 0.019(9) Uiso 1 calc R .
C28 C 0.7747(10) -0.0668(8) 0.9171(5) 0.029(2) Uani 1 d . .
C29 C 0.8951(11) 0.1698(8) 0.8066(5) 0.033(3) Uani 1 d . .
C30 C 1.0339(12) 0.2194(8) 0.8144(7) 0.047(3) Uani 1 d . .
H30A H 1.0281(38) 0.2841(23) 0.7841(27) 0.065(6) Uiso 1 calc R .
H30B H 1.1221(13) 0.1781(26) 0.8015(34) 0.065(6) Uiso 1 calc R .
H30C H 1.0394(42) 0.2273(46) 0.8625(10) 0.065(6) Uiso 1 calc R .
C31 C 0.7582(12) 0.2420(8) 0.8205(6) 0.044(3) Uani 1 d . .
H31A H 0.6686(12) 0.2142(25) 0.8131(36) 0.065(6) Uiso 1 calc R .
H31B H 0.7623(41) 0.3050(19) 0.7889(25) 0.065(6) Uiso 1 calc R .
H31C H 0.7573(43) 0.2524(41) 0.8683(12) 0.065(6) Uiso 1 calc R .
C32 C 0.8886(13) 0.1525(9) 0.7315(6) 0.047(3) Uani 1 d . .
H32A H 0.8815(79) 0.2160(9) 0.6997(7) 0.065(6) Uiso 1 calc R .
H32B H 0.8022(44) 0.1193(47) 0.7274(11) 0.065(6) Uiso 1 calc R .
H32C H 0.9781(37) 0.1114(43) 0.7199(14) 0.065(6) Uiso 1 calc R .
C33 C 1.1775(10) -0.1102(7) 0.9662(5) 0.033(3) Uani 1 d . .
H33A H 1.1998(37) -0.0720(31) 1.0004(26) 0.065(6) Uiso 1 calc R .
H33B H 1.2557(16) -0.1082(46) 0.9299(7) 0.065(6) Uiso 1 calc R .
H33C H 1.1712(26) -0.1786(17) 0.9888(30) 0.065(6) Uiso 1 calc R .
C34 C 0.6967(10) -0.3043(8) 0.9404(5) 0.029(2) Uani 1 d . .
C35 C 0.7225(10) -0.4034(7) 0.9729(5) 0.029(2) Uani 1 d . .
C36 C 0.7110(11) -0.4229(8) 1.0457(5) 0.035(3) Uani 1 d . .
H36 H 0.7349(11) -0.4888(8) 1.0689(5) 0.019(9) Uiso 1 calc R .
C37 C 0.6670(11) -0.3516(9) 1.0854(6) 0.039(3) Uani 1 d . .
C38 C 0.6323(10) -0.2556(8) 1.0532(5) 0.032(3) Uani 1 d . .
H38 H 0.5991(10) -0.2057(8) 1.0793(5) 0.019(9) Uiso 1 calc R .
C39 C 0.6475(10) -0.2328(7) 0.9797(5) 0.024(2) Uani 1 d . .
C40 C 0.7635(12) -0.4868(8) 0.9302(5) 0.036(3) Uani 1 d . .
C41 C 0.9095(12) -0.4767(9) 0.8911(6) 0.046(3) Uani 1 d . .
H41A H 0.9278(38) -0.5264(35) 0.8614(28) 0.065(6) Uiso 1 calc R .
H41B H 0.9885(15) -0.4863(52) 0.9240(6) 0.065(6) Uiso 1 calc R .
H41C H 0.9069(30) -0.4109(20) 0.8625(28) 0.065(6) Uiso 1 calc R .
C42 C 0.7755(19) -0.5904(9) 0.9772(7) 0.069(4) Uani 1 d . .
H42A H 0.6788(24) -0.6024(22) 0.9989(28) 0.065(6) Uiso 1 calc R .
H42B H 0.8465(58) -0.5934(19) 1.0130(23) 0.065(6) Uiso 1 calc R .
H42C H 0.8086(77) -0.6407(10) 0.9491(9) 0.065(6) Uiso 1 calc R .
C43 C 0.6405(12) -0.4821(9) 0.8783(6) 0.046(3) Uani 1 d . .
H43A H 0.6398(51) -0.4212(25) 0.8440(22) 0.065(6) Uiso 1 calc R .
H43B H 0.5448(15) -0.4834(52) 0.9032(7) 0.065(6) Uiso 1 calc R .
H43C H 0.6593(43) -0.5388(28) 0.8548(26) 0.065(6) Uiso 1 calc R .
C44 C 0.6596(13) -0.3773(8) 1.1642(5) 0.044(3) Uani 1 d . .
H44A H 0.5991(66) -0.3244(25) 1.1828(5) 0.065(6) Uiso 1 calc R .
H44B H 0.7592(15) -0.3853(52) 1.1816(5) 0.065(6) Uiso 1 calc R .
H44C H 0.6157(73) -0.4389(28) 1.1788(5) 0.065(6) Uiso 1 calc R .
C45 C -0.0202(27) 0.4769(18) 0.6803(12) 0.152(9) Uiso 1 d . .
H45A H 0.0321(41) 0.4260(77) 0.7145(39) 0.182 Uiso 1 calc R .
H45B H -0.0982(92) 0.4491(98) 0.6611(16) 0.182 Uiso 1 calc R .
H45C H -0.0639(122) 0.5316(27) 0.7025(50) 0.182 Uiso 1 calc R .
C46 C 0.0838(27) 0.5130(18) 0.6244(12) 0.147(9) Uiso 1 d . .
H46A H 0.1228(27) 0.4570(18) 0.6016(12) 0.177 Uiso 1 calc R .
H46B H 0.1679(27) 0.5326(18) 0.6458(12) 0.177 Uiso 1 calc R .
C47 C 0.0283(27) 0.5985(17) 0.5685(12) 0.141(8) Uiso 1 d . .
H47A H -0.0418(27) 0.5761(17) 0.5401(12) 0.169 Uiso 1 calc R .
H47B H -0.0255(27) 0.6516(17) 0.5904(12) 0.169 Uiso 1 calc R .
C48 C 0.1483(29) 0.6378(19) 0.5235(13) 0.158(9) Uiso 1 d . .
H48A H 0.2168(29) 0.6616(19) 0.5519(13) 0.190 Uiso 1 calc R .
H48B H 0.2037(29) 0.5841(19) 0.5028(13) 0.190 Uiso 1 calc R .
C49 C 0.0980(24) 0.7168(16) 0.4693(11) 0.121(7) Uiso 1 d . .
H49A H 0.1840(24) 0.7352(16) 0.4390(11) 0.146 Uiso 1 calc R .
H49B H 0.0301(24) 0.6921(16) 0.4412(11) 0.146 Uiso 1 calc R .
C50 C 0.0251(23) 0.8032(15) 0.4902(10) 0.120(7) Uiso 1 d . .
H50A H -0.0738(53) 0.7910(31) 0.5090(58) 0.144 Uiso 1 calc R .
H50B H 0.0172(120) 0.8571(27) 0.4503(16) 0.144 Uiso 1 calc R .
H50C H 0.0814(71) 0.8210(52) 0.5258(45) 0.144 Uiso 1 calc R .

loop_
_atom_type_symbol
_atom_type_description
_atom_type_scat_dispersion_real
_atom_type_scat_dispersion_imag
_atom_type_scat_source
C C 0.0033 0.0016 'International Tables Vol C Tables 4.2.6.8 and 6.1.1.4'
H H 0.0000 0.0000 'International Tables Vol C Tables 4.2.6.8 and 6.1.1.4'
O O 0.0106 0.0060 'International Tables Vol C Tables 4.2.6.8 and 6.1.1.4'
S S 0.1246 0.1234 'International Tables Vol C Tables 4.2.6.8 and 6.1.1.4'
V V 0.3005 0.5294 'International Tables Vol C Tables 4.2.6.8 and 6.1.1.4'

loop_
_geom_angle_atom_site_label_1
_geom_angle_atom_site_label_2
_geom_angle_atom_site_label_3
_geom_angle
_geom_angle_site_symmetry_1
_geom_angle_site_symmetry_3
_geom_angle_publ_flag
O1 V1 O2 97.9(3) . . ?
O1 V1 O3 99.8(3) . . ?
O2 V1 O3 92.7(3) . . ?
O1 V1 O5 93.5(3) . . ?
O2 V1 O5 96.7(3) . . ?
O3 V1 O5 162.6(3) . . ?
O1 V1 O7 98.1(3) . . ?
O2 V1 O7 163.8(3) . . ?
O3 V1 O7 81.9(3) . . ?
O5 V1 O7 85.0(3) . . ?
O1 V1 O4 174.8(3) . . ?
O2 V1 O4 84.4(3) . . ?
O3 V1 O4 84.8(3) . . ?
O5 V1 O4 81.6(3) . . ?
O7 V1 O4 79.9(3) . . ?
O4 S1 C6 107.6(4) . . ?
O4 S1 C17 106.4(4) . . ?
C6 S1 C17 100.4(4) . . ?
O7 S2 C39 102.7(4) . . ?
O7 S2 C28 105.4(4) . . ?
C39 S2 C28 102.6(4) . . ?
C1 O2 V1 134.6(7) . . ?
C12 O3 V1 141.1(6) . . ?
S1 O4 V1 118.2(4) . . ?
C23 O5 V1 130.5(6) . . ?
S2 O7 V1 120.3(4) . . ?
O2 C1 C6 124.3(10) . . ?
O2 C1 C2 118.2(10) . . ?
C6 C1 C2 117.5(10) . . ?
C3 C2 C1 116.9(10) . . ?
C3 C2 C7 123.2(10) . . ?
C1 C2 C7 119.9(10) . . ?
C2 C3 C4 125.9(11) . . ?
C5 C4 C3 116.4(10) . . ?
C5 C4 C11 120.7(11) . . ?
C3 C4 C11 122.9(11) . . ?
C4 C5 C6 121.0(11) . . ?
C5 C6 C1 122.0(10) . . ?
C5 C6 S1 114.3(8) . . ?
C1 C6 S1 123.4(8) . . ?
C2 C7 C10 111.4(9) . . ?
C2 C7 C8 111.3(10) . . ?
C10 C7 C8 107.9(10) . . ?
C2 C7 C9 111.3(9) . . ?
C10 C7 C9 107.8(10) . . ?
C8 C7 C9 106.9(10) . . ?
O3 C12 C17 121.5(9) . . ?
O3 C12 C13 120.7(9) . . ?
C17 C12 C13 117.8(9) . . ?
C14 C13 C12 115.1(10) . . ?
C14 C13 C18 122.6(10) . . ?
C12 C13 C18 122.2(10) . . ?
C13 C14 C15 129.4(12) . . ?
C14 C15 C16 115.3(11) . . ?
C14 C15 C22 124.4(13) . . ?
C16 C15 C22 120.3(12) . . ?
C17 C16 C15 118.3(11) . . ?
C12 C17 C16 124.0(10) . . ?
C12 C17 S1 119.5(8) . . ?
C16 C17 S1 116.4(8) . . ?
C19 C18 C21 107.4(10) . . ?
C19 C18 C20 108.2(10) . . ?
C21 C18 C20 109.1(10) . . ?
C19 C18 C13 112.4(10) . . ?
C21 C18 C13 113.8(9) . . ?
C20 C18 C13 105.7(9) . . ?
O5 C23 C28 117.6(8) . . ?
O5 C23 C24 123.0(8) . . ?
C28 C23 C24 119.4(8) . . ?
C25 C24 C23 115.1(9) . . ?
C25 C24 C29 121.0(8) . . ?
C23 C24 C29 123.8(8) . . ?
C26 C25 C24 125.5(9) . . ?
C27 C26 C25 118.5(9) . . ?
C27 C26 C33 121.6(9) . . ?
C25 C26 C33 119.9(9) . . ?
C26 C27 C28 117.2(9) . . ?
C23 C28 C27 124.2(9) . . ?
C23 C28 S2 113.3(7) . . ?
C27 C28 S2 121.9(7) . . ?
C24 C29 C32 107.9(8) . . ?
C24 C29 C31 111.3(8) . . ?
C32 C29 C31 107.6(9) . . ?
C24 C29 C30 112.2(8) . . ?
C32 C29 C30 110.0(9) . . ?
C31 C29 C30 107.7(9) . . ?
O6 C34 C39 121.3(9) . . ?
O6 C34 C35 119.1(9) . . ?
C39 C34 C35 119.5(9) . . ?
C34 C35 C36 116.7(10) . . ?
C34 C35 C40 121.2(9) . . ?
C36 C35 C40 122.1(9) . . ?
C37 C36 C35 123.9(10) . . ?
C38 C37 C36 119.2(10) . . ?
C38 C37 C44 119.5(11) . . ?
C36 C37 C44 121.2(10) . . ?
C37 C38 C39 118.4(10) . . ?
C34 C39 C38 122.0(9) . . ?
C34 C39 S2 122.1(7) . . ?
C38 C39 S2 115.9(8) . . ?
C41 C40 C43 109.5(9) . . ?
C41 C40 C35 111.5(9) . . ?
C43 C40 C35 108.8(9) . . ?
C41 C40 C42 107.6(10) . . ?
C43 C40 C42 107.8(10) . . ?
C35 C40 C42 111.6(9) . . ?
C45 C46 C47 118.3(21) . . ?
C48 C47 C46 112.2(21) . . ?
C49 C48 C47 113.1(22) . . ?
C50 C49 C48 116.4(20) . . ?

loop_
_geom_bond_atom_site_label_1
_geom_bond_atom_site_label_2
_geom_bond_distance
_geom_bond_site_symmetry_2
_geom_bond_publ_flag
V1 O1 1.569(7) . ?
V1 O2 1.849(7) . ?
V1 O3 1.862(7) . ?
V1 O5 1.888(7) . ?
V1 O7 2.050(7) . ?
V1 O4 2.229(7) . ?
S1 O4 1.511(7) . ?
S1 C6 1.793(11) . ?
S1 C17 1.793(10) . ?
S2 O7 1.567(7) . ?
S2 C39 1.760(10) . ?
S2 C28 1.785(10) . ?
O2 C1 1.324(12) . ?
O3 C12 1.331(11) . ?
O5 C23 1.346(11) . ?
O6 C34 1.368(11) . ?
C1 C6 1.409(14) . ?
C1 C2 1.449(14) . ?
C2 C3 1.367(15) . ?
C2 C7 1.51(2) . ?
C3 C4 1.40(2) . ?
C4 C5 1.383(14) . ?
C4 C11 1.50(2) . ?
C5 C6 1.384(14) . ?
C7 C10 1.52(2) . ?
C7 C8 1.54(2) . ?
C7 C9 1.55(2) . ?
C12 C17 1.384(13) . ?
C12 C13 1.461(14) . ?
C13 C14 1.345(15) . ?
C13 C18 1.543(15) . ?
C14 C15 1.37(2) . ?
C15 C16 1.43(2) . ?
C15 C22 1.49(2) . ?
C16 C17 1.392(14) . ?
C18 C19 1.505(15) . ?
C18 C21 1.52(2) . ?
C18 C20 1.53(2) . ?
C23 C28 1.376(13) . ?
C23 C24 1.424(12) . ?
C24 C25 1.408(13) . ?
C24 C29 1.522(14) . ?
C25 C26 1.391(14) . ?
C26 C27 1.388(13) . ?
C26 C33 1.521(13) . ?
C27 C28 1.416(13) . ?
C29 C32 1.551(15) . ?
C29 C31 1.550(15) . ?
C29 C30 1.550(13) . ?
C34 C39 1.391(14) . ?
C34 C35 1.406(13) . ?
C35 C36 1.410(14) . ?
C35 C40 1.556(15) . ?
C36 C37 1.385(15) . ?
C37 C38 1.375(15) . ?
C37 C44 1.526(14) . ?
C38 C39 1.427(13) . ?
C40 C41 1.512(15) . ?
C40 C43 1.553(14) . ?
C40 C42 1.56(2) . ?
C45 C46 1.47(3) . ?
C46 C47 1.52(3) . ?
C47 C48 1.46(3) . ?
C48 C49 1.43(3) . ?
C49 C50 1.42(2) . ?
